data_4313657
loop_
_publ_author_name
'Richard D. Adams'
'Burjor Captain'
'O-Sung Kwon'
'Shaobin Miao'

_publ_section_title
;
 New Disulfido Molybdenum-Manganese Complexes Exhibit Facile Addition of
 Small Molecules to the Sulfur Atoms
;
_journal_name_full 'Inorganic Chemistry'
_journal_page_first 3356
_journal_page_last 3365
_journal_paper_doi 10.1021/ic030034i
_journal_volume 42
_journal_year 2003
_chemical_formula_sum 'C17 H19 Mn Mo O5 S2'
_chemical_formula_weight 518.32
_chemical_name_systematic
;
  ?
;
_space_group_IT_number 2
_symmetry_cell_setting triclinic
_symmetry_space_group_name_Hall '-P 1'
_symmetry_space_group_name_H-M 'P -1'
_atom_sites_solution_hydrogens geom
_atom_sites_solution_primary direct
_atom_sites_solution_secondary difmap
_audit_creation_method SHELXL-97
_cell_angle_alpha 80.4070(10)
_cell_angle_beta 80.9230(10)
_cell_angle_gamma 68.8040(10)
_cell_formula_units_Z 2
_cell_length_a 8.9107(4)
_cell_length_b 9.6230(4)
_cell_length_c 12.7682(6)
_cell_measurement_reflns_used 6451
_cell_measurement_temperature 296(2)
_cell_measurement_theta_max 28.35
_cell_measurement_theta_min 2.29
_cell_volume 1000.82(8)
_computing_cell_refinement 'Bruker SMART'
_computing_data_collection 'Bruker SMART'
_computing_data_reduction 'Bruker SAINT'
_computing_molecular_graphics 'Bruker SHELXTL'
_computing_publication_material 'Bruker SHELXTL'
_computing_structure_refinement 'SHELXL-97 (Sheldrick, 1997)'
_computing_structure_solution 'SHELXS-97 (Sheldrick, 1990)'
_diffrn_ambient_temperature 296(2)
_diffrn_measured_fraction_theta_full 0.989
_diffrn_measured_fraction_theta_max 0.989
_diffrn_measurement_device_type 'CCD area detector'
_diffrn_measurement_method 'phi and omega scans'
_diffrn_radiation_monochromator graphite
_diffrn_radiation_source 'fine-focus sealed tube'
_diffrn_radiation_type MoK\a
_diffrn_radiation_wavelength 0.71073
_diffrn_reflns_av_R_equivalents 0.0138
_diffrn_reflns_av_sigmaI/netI 0.0222
_diffrn_reflns_limit_h_max 11
_diffrn_reflns_limit_h_min -11
_diffrn_reflns_limit_k_max 12
_diffrn_reflns_limit_k_min -12
_diffrn_reflns_limit_l_max 17
_diffrn_reflns_limit_l_min -17
_diffrn_reflns_number 10585
_diffrn_reflns_theta_full 28.35
_diffrn_reflns_theta_max 28.35
_diffrn_reflns_theta_min 1.63
_diffrn_standards_decay_% <1
_exptl_absorpt_coefficient_mu 1.490
_exptl_absorpt_correction_T_max 1
_exptl_absorpt_correction_T_min 0.911150
_exptl_absorpt_correction_type SADABS
_exptl_absorpt_process_details '(SADABS, Bruker, 1997)'
_exptl_crystal_colour red
_exptl_crystal_density_diffrn 1.720
_exptl_crystal_density_meas 0
_exptl_crystal_density_method 'not measured'
_exptl_crystal_description Block
_exptl_crystal_F_000 520
_exptl_crystal_size_max 0.40
_exptl_crystal_size_mid 0.30
_exptl_crystal_size_min 0.20
_refine_diff_density_max 0.331
_refine_diff_density_min -0.517
_refine_diff_density_rms 0.081
_refine_ls_extinction_method none
_refine_ls_goodness_of_fit_ref 1.042
_refine_ls_hydrogen_treatment mixed
_refine_ls_matrix_type full
_refine_ls_number_parameters 311
_refine_ls_number_reflns 4932
_refine_ls_number_restraints 0
_refine_ls_restrained_S_all 1.042
_refine_ls_R_factor_all 0.0243
_refine_ls_R_factor_gt 0.0220
_refine_ls_shift/su_max 0.002
_refine_ls_shift/su_mean 0.000
_refine_ls_structure_factor_coef Fsqd
_refine_ls_weighting_details 'calc w=1/[\s^2^(Fo^2^)+(0.0332P)^2^+0.1232P] where P=(Fo^2^+2Fc^2^)/3'
_refine_ls_weighting_scheme calc
_refine_ls_wR_factor_gt 0.0572
_refine_ls_wR_factor_ref 0.0585
_reflns_number_gt 4542
_reflns_number_total 4932
_reflns_threshold_expression >2sigma(I)
_cod_data_source_file ic030034i_08.cif
_cod_data_source_block ksethyls
_cod_depositor_comments
;
The following automatic conversions were performed:

'_symmetry_cell_setting' value 'Triclinic' changed to 'triclinic'
according to the built-in table from CIF Core dictionary named
'cif_core.dic' version 2.4.1 from 2010-06-29.

Automatic conversion script
Id: cif_fix_values 1646 2011-03-28 12:23:43Z adriana 
;
_cod_database_code 4313657

loop_
_symmetry_equiv_pos_as_xyz
'x, y, z'
'-x, -y, -z'

loop_
_atom_site_label
_atom_site_type_symbol
_atom_site_fract_x
_atom_site_fract_y
_atom_site_fract_z
_atom_site_U_iso_or_equiv
_atom_site_adp_type
_atom_site_occupancy
_atom_site_symmetry_multiplicity
_atom_site_calc_flag
_atom_site_refinement_flags
_atom_site_disorder_assembly
_atom_site_disorder_group
Mn1 Mn 0.25382(3) -0.26009(3) 0.77715(2) 0.03684(7) Uani 1 1 d . . .
Mo1 Mo 0.173848(15) 0.045784(14) 0.730290(10) 0.03113(5) Uani 1 1 d . . .
S1 S 0.44749(5) -0.14519(5) 0.73465(3) 0.03860(9) Uani 1 1 d . . .
S2 S 0.17940(5) -0.10046(5) 0.90858(3) 0.04018(10) Uani 1 1 d . . .
C1 C 0.2283(2) 0.24532(19) 0.62525(14) 0.0396(4) Uani 1 1 d . . .
C2 C 0.0567(2) 0.28171(19) 0.64461(15) 0.0428(4) Uani 1 1 d . . .
C3 C 0.0124(2) 0.29132(18) 0.75624(16) 0.0423(4) Uani 1 1 d . . .
C4 C 0.1550(2) 0.26365(19) 0.80534(14) 0.0412(4) Uani 1 1 d . . .
C5 C 0.2880(2) 0.23620(18) 0.72444(15) 0.0400(4) Uani 1 1 d . . .
C6 C 0.5104(3) -0.1509(3) 0.86523(17) 0.0530(5) Uani 1 1 d . . .
C7 C 0.3735(3) -0.1217(3) 0.95239(16) 0.0512(5) Uani 1 1 d . . .
C10 C 0.3621(3) -0.4257(2) 0.85756(17) 0.0493(4) Uani 1 1 d . . .
C11 C 0.0718(3) -0.3054(2) 0.79848(19) 0.0537(5) Uani 1 1 d . . .
C12 C 0.3157(3) -0.3518(2) 0.65773(17) 0.0501(4) Uani 1 1 d . . .
C20 C -0.0404(2) 0.0180(2) 0.74828(18) 0.0507(5) Uani 1 1 d . . .
C21 C 0.1961(2) -0.0300(2) 0.59063(16) 0.0469(4) Uani 1 1 d . . .
C31 C 0.3278(4) 0.2402(3) 0.5189(2) 0.0621(6) Uani 1 1 d . . .
C32 C -0.0596(4) 0.3218(3) 0.5622(2) 0.0664(7) Uani 1 1 d . . .
C33 C -0.1567(3) 0.3470(3) 0.8119(3) 0.0695(7) Uani 1 1 d . . .
C34 C 0.1581(4) 0.2774(3) 0.92028(18) 0.0627(6) Uani 1 1 d . . .
C35 C 0.4588(3) 0.2176(3) 0.7360(3) 0.0602(6) Uani 1 1 d . . .
O10 O 0.4310(2) -0.53218(18) 0.90992(15) 0.0789(5) Uani 1 1 d . . .
O11 O -0.0422(2) -0.3380(2) 0.80980(19) 0.0844(6) Uani 1 1 d . . .
O12 O 0.3556(2) -0.4138(2) 0.58355(14) 0.0775(5) Uani 1 1 d . . .
O20 O -0.16781(18) 0.0129(2) 0.75762(18) 0.0817(6) Uani 1 1 d . . .
O21 O 0.2043(2) -0.05855(19) 0.50582(12) 0.0687(4) Uani 1 1 d . . .
H1 H 0.397(3) -0.209(3) 1.007(2) 0.068(7) Uiso 1 1 d . . .
H2 H 0.360(3) -0.030(3) 0.978(2) 0.066(7) Uiso 1 1 d . . .
H3 H 0.584(3) -0.241(3) 0.8766(19) 0.062(7) Uiso 1 1 d . . .
H4 H 0.568(3) -0.082(3) 0.858(2) 0.084(9) Uiso 1 1 d . . .
H5 H 0.278(4) 0.232(3) 0.941(2) 0.090(9) Uiso 1 1 d . . .
H6 H 0.093(4) 0.225(4) 0.969(2) 0.102(10) Uiso 1 1 d . . .
H7 H 0.113(3) 0.380(3) 0.932(2) 0.084(8) Uiso 1 1 d . . .
H8 H -0.194(4) 0.452(3) 0.816(2) 0.094(9) Uiso 1 1 d . . .
H9 H -0.224(4) 0.325(4) 0.773(2) 0.094(10) Uiso 1 1 d . . .
H10 H -0.171(4) 0.289(4) 0.886(3) 0.125(12) Uiso 1 1 d . . .
H11 H -0.142(4) 0.285(3) 0.577(2) 0.090(9) Uiso 1 1 d . . .
H12 H -0.096(4) 0.424(4) 0.544(2) 0.095(10) Uiso 1 1 d . . .
H13 H -0.005(4) 0.282(3) 0.496(3) 0.093(10) Uiso 1 1 d . . .
H14 H 0.357(3) 0.330(3) 0.498(2) 0.085(8) Uiso 1 1 d . . .
H15 H 0.274(4) 0.228(3) 0.473(3) 0.091(10) Uiso 1 1 d . . .
H16 H 0.422(4) 0.164(3) 0.519(2) 0.084(9) Uiso 1 1 d . . .
H17 H 0.483(4) 0.315(4) 0.700(2) 0.104(10) Uiso 1 1 d . . .
H18 H 0.530(3) 0.139(3) 0.702(2) 0.075(8) Uiso 1 1 d . . .
H19 H 0.479(4) 0.191(4) 0.810(3) 0.107(11) Uiso 1 1 d . . .

loop_
_atom_site_aniso_label
_atom_site_aniso_U_11
_atom_site_aniso_U_22
_atom_site_aniso_U_33
_atom_site_aniso_U_23
_atom_site_aniso_U_13
_atom_site_aniso_U_12
Mn1 0.03696(13) 0.02970(13) 0.04424(14) -0.00488(10) -0.00863(10) -0.00996(10)
Mo1 0.02751(7) 0.02901(8) 0.03688(8) -0.00248(5) -0.00513(5) -0.00969(5)
S1 0.02929(19) 0.0422(2) 0.0414(2) -0.00661(17) -0.00266(15) -0.00860(16)
S2 0.0418(2) 0.0373(2) 0.0371(2) -0.00342(16) 0.00230(17) -0.01150(17)
C1 0.0426(9) 0.0347(8) 0.0416(9) -0.0019(7) -0.0019(7) -0.0158(7)
C2 0.0422(9) 0.0310(8) 0.0551(10) 0.0034(7) -0.0155(8) -0.0118(7)
C3 0.0339(8) 0.0297(8) 0.0608(11) -0.0054(7) 0.0013(7) -0.0104(6)
C4 0.0474(9) 0.0317(8) 0.0456(9) -0.0064(7) -0.0027(7) -0.0150(7)
C5 0.0361(8) 0.0317(8) 0.0542(10) -0.0054(7) -0.0060(7) -0.0136(6)
C6 0.0451(10) 0.0619(13) 0.0552(12) -0.0018(10) -0.0189(9) -0.0189(10)
C7 0.0597(12) 0.0504(11) 0.0429(10) -0.0052(9) -0.0177(9) -0.0133(9)
C10 0.0565(11) 0.0363(9) 0.0586(11) -0.0073(8) -0.0182(9) -0.0146(8)
C11 0.0506(11) 0.0383(10) 0.0749(14) -0.0054(9) -0.0128(10) -0.0166(8)
C12 0.0579(11) 0.0376(9) 0.0552(11) -0.0084(8) -0.0160(9) -0.0117(8)
C20 0.0372(9) 0.0417(10) 0.0726(13) 0.0052(9) -0.0137(9) -0.0147(7)
C21 0.0509(10) 0.0399(9) 0.0511(10) -0.0035(8) -0.0168(8) -0.0133(8)
C31 0.0753(16) 0.0605(14) 0.0510(12) -0.0049(10) 0.0127(11) -0.0327(13)
C32 0.0688(15) 0.0509(13) 0.0844(18) 0.0143(12) -0.0428(14) -0.0218(12)
C33 0.0432(11) 0.0478(13) 0.107(2) -0.0158(13) 0.0173(12) -0.0112(10)
C34 0.0955(19) 0.0498(12) 0.0492(12) -0.0135(10) -0.0054(12) -0.0303(13)
C35 0.0406(10) 0.0494(12) 0.0974(19) -0.0106(12) -0.0157(11) -0.0191(9)
O10 0.1011(13) 0.0435(8) 0.0925(13) 0.0085(8) -0.0537(11) -0.0146(8)
O11 0.0612(10) 0.0667(11) 0.1370(18) -0.0060(11) -0.0158(10) -0.0365(9)
O12 0.1014(14) 0.0634(10) 0.0662(10) -0.0284(8) -0.0150(9) -0.0151(9)
O20 0.0373(8) 0.0632(10) 0.1450(18) 0.0101(10) -0.0222(9) -0.0226(7)
O21 0.0982(13) 0.0635(10) 0.0497(8) -0.0120(7) -0.0239(8) -0.0252(9)

loop_
_atom_type_symbol
_atom_type_description
_atom_type_scat_dispersion_real
_atom_type_scat_dispersion_imag
_atom_type_scat_source
C C 0.0033 0.0016 'International Tables Vol C Tables 4.2.6.8 and 6.1.1.4'
H H 0.0000 0.0000 'International Tables Vol C Tables 4.2.6.8 and 6.1.1.4'
O O 0.0106 0.0060 'International Tables Vol C Tables 4.2.6.8 and 6.1.1.4'
S S 0.1246 0.1234 'International Tables Vol C Tables 4.2.6.8 and 6.1.1.4'
Mn Mn 0.3368 0.7283 'International Tables Vol C Tables 4.2.6.8 and 6.1.1.4'
Mo Mo -1.6832 0.6857 'International Tables Vol C Tables 4.2.6.8 and 6.1.1.4'

loop_
_geom_angle_atom_site_label_1
_geom_angle_atom_site_label_2
_geom_angle_atom_site_label_3
_geom_angle
_geom_angle_site_symmetry_1
_geom_angle_site_symmetry_3
_geom_angle_publ_flag
C10 Mn1 C11 93.14(10) . . ?
C10 Mn1 C12 92.51(9) . . ?
C11 Mn1 C12 90.17(10) . . ?
C10 Mn1 S1 100.20(7) . . ?
C11 Mn1 S1 166.23(7) . . ?
C12 Mn1 S1 92.61(7) . . ?
C10 Mn1 S2 96.69(6) . . ?
C11 Mn1 S2 96.12(7) . . ?
C12 Mn1 S2 168.54(7) . . ?
S1 Mn1 S2 79.070(17) . . ?
C10 Mn1 Mo1 146.72(6) . . ?
C11 Mn1 Mo1 108.97(6) . . ?
C12 Mn1 Mo1 111.39(6) . . ?
S1 Mn1 Mo1 57.541(12) . . ?
S2 Mn1 Mo1 57.464(12) . . ?
C21 Mo1 C20 82.97(9) . . ?
C21 Mo1 C2 86.93(7) . . ?
C20 Mo1 C2 88.80(7) . . ?
C21 Mo1 C1 83.61(7) . . ?
C20 Mo1 C1 123.84(7) . . ?
C2 Mo1 C1 36.19(6) . . ?
C21 Mo1 C3 120.85(7) . . ?
C20 Mo1 C3 82.27(7) . . ?
C2 Mo1 C3 35.97(7) . . ?
C1 Mo1 C3 59.62(6) . . ?
C21 Mo1 C5 114.42(7) . . ?
C20 Mo1 C5 140.72(7) . . ?
C2 Mo1 C5 59.20(6) . . ?
C1 Mo1 C5 35.38(6) . . ?
C3 Mo1 C5 58.48(6) . . ?
C21 Mo1 C4 141.78(7) . . ?
C20 Mo1 C4 111.00(7) . . ?
C2 Mo1 C4 59.15(6) . . ?
C1 Mo1 C4 58.80(6) . . ?
C3 Mo1 C4 35.15(6) . . ?
C5 Mo1 C4 34.66(6) . . ?
C21 Mo1 S2 126.74(6) . . ?
C20 Mo1 S2 79.08(6) . . ?
C2 Mo1 S2 141.57(5) . . ?
C1 Mo1 S2 146.29(5) . . ?
C3 Mo1 S2 105.81(5) . . ?
C5 Mo1 S2 111.00(5) . . ?
C4 Mo1 S2 91.33(4) . . ?
C21 Mo1 S1 80.59(6) . . ?
C20 Mo1 S1 129.32(6) . . ?
C2 Mo1 S1 137.24(5) . . ?
C1 Mo1 S1 101.46(4) . . ?
C3 Mo1 S1 145.92(5) . . ?
C5 Mo1 S1 89.33(4) . . ?
C4 Mo1 S1 111.44(5) . . ?
S2 Mo1 S1 73.533(14) . . ?
C21 Mo1 Mn1 74.74(5) . . ?
C20 Mo1 Mn1 77.02(6) . . ?
C2 Mo1 Mn1 157.93(5) . . ?
C1 Mo1 Mn1 148.03(4) . . ?
C3 Mo1 Mn1 152.34(4) . . ?
C5 Mo1 Mn1 139.97(4) . . ?
C4 Mo1 Mn1 141.88(4) . . ?
S2 Mo1 Mn1 52.503(12) . . ?
S1 Mo1 Mn1 52.444(12) . . ?
C6 S1 Mn1 102.39(8) . . ?
C6 S1 Mo1 106.41(8) . . ?
Mn1 S1 Mo1 70.015(13) . . ?
C7 S2 Mn1 103.23(7) . . ?
C7 S2 Mo1 105.13(7) . . ?
Mn1 S2 Mo1 70.033(14) . . ?
C5 C1 C2 107.98(15) . . ?
C5 C1 C31 124.43(19) . . ?
C2 C1 C31 127.0(2) . . ?
C5 C1 Mo1 75.13(9) . . ?
C2 C1 Mo1 71.31(9) . . ?
C31 C1 Mo1 126.33(14) . . ?
C3 C2 C1 107.57(15) . . ?
C3 C2 C32 125.3(2) . . ?
C1 C2 C32 126.8(2) . . ?
C3 C2 Mo1 73.31(10) . . ?
C1 C2 Mo1 72.50(10) . . ?
C32 C2 Mo1 125.48(14) . . ?
C4 C3 C2 108.34(15) . . ?
C4 C3 C33 124.1(2) . . ?
C2 C3 C33 126.8(2) . . ?
C4 C3 Mo1 74.79(10) . . ?
C2 C3 Mo1 70.73(9) . . ?
C33 C3 Mo1 128.33(14) . . ?
C5 C4 C3 107.90(16) . . ?
C5 C4 C34 126.94(19) . . ?
C3 C4 C34 124.89(19) . . ?
C5 C4 Mo1 72.44(10) . . ?
C3 C4 Mo1 70.06(10) . . ?
C34 C4 Mo1 127.69(13) . . ?
C4 C5 C1 108.19(15) . . ?
C4 C5 C35 127.08(19) . . ?
C1 C5 C35 124.42(19) . . ?
C4 C5 Mo1 72.91(10) . . ?
C1 C5 Mo1 69.49(9) . . ?
C35 C5 Mo1 128.23(13) . . ?
C7 C6 S1 113.38(14) . . ?
C6 C7 S2 113.54(14) . . ?
O10 C10 Mn1 179.5(2) . . ?
O11 C11 Mn1 177.7(2) . . ?
O12 C12 Mn1 178.10(19) . . ?
O20 C20 Mo1 175.18(18) . . ?
O21 C21 Mo1 173.02(17) . . ?

loop_
_geom_bond_atom_site_label_1
_geom_bond_atom_site_label_2
_geom_bond_distance
_geom_bond_site_symmetry_2
_geom_bond_publ_flag
Mn1 C10 1.783(2) . ?
Mn1 C11 1.796(2) . ?
Mn1 C12 1.800(2) . ?
Mn1 S1 2.3194(5) . ?
Mn1 S2 2.3210(5) . ?
Mn1 Mo1 2.7496(3) . ?
Mo1 C21 1.992(2) . ?
Mo1 C20 1.9948(19) . ?
Mo1 C2 2.2933(17) . ?
Mo1 C1 2.3089(16) . ?
Mo1 C3 2.3271(16) . ?
Mo1 C5 2.3827(16) . ?
Mo1 C4 2.3888(17) . ?
Mo1 S2 2.4663(4) . ?
Mo1 S1 2.4687(4) . ?
S1 C6 1.827(2) . ?
S2 C7 1.833(2) . ?
C1 C5 1.427(2) . ?
C1 C2 1.430(2) . ?
C1 C31 1.498(3) . ?
C2 C3 1.427(3) . ?
C2 C32 1.500(3) . ?
C3 C4 1.425(3) . ?
C3 C33 1.506(3) . ?
C4 C5 1.421(2) . ?
C4 C34 1.501(3) . ?
C5 C35 1.494(3) . ?
C6 C7 1.494(3) . ?
C10 O10 1.149(2) . ?
C11 O11 1.149(3) . ?
C12 O12 1.144(2) . ?
C20 O20 1.141(2) . ?
C21 O21 1.146(2) . ?
